data_2000936
loop_
_publ_author_name
'Rychlewska, U.'

_publ_section_title
;Unusual conformation of
 (<i>R</i>,<i>R</i>)-<i>N</i>,<i>N</i>,<i>N</i>',<i>N</i>'-tetramethyltartramide
 (I) and its <i>O</i>,<i>O</i>'-dibenzoyl derivative (II)
;
_journal_issue 5
_journal_name_full 'Acta Crystallographica Section C'
_journal_page_first 965
_journal_page_last 969
_journal_paper_doi 10.1107/S0108270192000921
_journal_volume 48
_journal_year 1992
_chemical_formula_sum 'C8 H16 N2 O4'
_chemical_formula_weight 204.23
_symmetry_cell_setting trigonal
_symmetry_space_group_name_Hall 'P 32 2"'
_symmetry_space_group_name_H-M 'P 32 2 1'
_cell_angle_alpha 90.0
_cell_angle_beta 90.0
_cell_angle_gamma 120.0
_cell_formula_units_Z 3
_cell_length_a 9.4370(10)
_cell_length_b 9.4370(10)
_cell_length_c 10.6900(10)
_cell_measurement_reflns_used 15
_cell_measurement_temperature 295
_cell_measurement_theta_max 16.8
_cell_measurement_theta_min 12.6
_cell_volume 824.47(15)
_diffrn_measurement_device 'Syntex P2~1~'
_diffrn_measurement_method \q/2\q
_diffrn_radiation_type CuK\a
_diffrn_radiation_wavelength 1.54178
_diffrn_reflns_av_R_equivalents 0.028
_diffrn_reflns_limit_h_max 0
_diffrn_reflns_limit_h_min -10
_diffrn_reflns_limit_k_max 10
_diffrn_reflns_limit_k_min 0
_diffrn_reflns_limit_l_max 11
_diffrn_reflns_limit_l_min -11
_diffrn_reflns_number 1667
_diffrn_reflns_theta_max 58
_diffrn_standards_decay_% .0
_diffrn_standards_interval_time 100
_diffrn_standards_number 2
_exptl_absorpt_coefficient_mu 0.796
_exptl_crystal_colour Transparent
_exptl_crystal_density_diffrn 1.23
_exptl_crystal_density_meas 1.23
_exptl_crystal_description Cube
_exptl_crystal_size_max 0.35
_exptl_crystal_size_mid 0.35
_exptl_crystal_size_min 0.3
_refine_diff_density_max 0.27
_refine_diff_density_min -0.22
_refine_ls_extinction_coef 2.0(1)x10^-5^
_refine_ls_extinction_method 'F^*^~c~=F~c~(1 -- xF^2^~c~/sin\q)'
_refine_ls_goodness_of_fit_obs 4.0
_refine_ls_hydrogen_treatment refall
_refine_ls_number_parameters 80
_refine_ls_number_reflns 734
_refine_ls_R_factor_obs 0.035
_refine_ls_shift/esd_max 0.12
_refine_ls_structure_factor_coef F
_refine_ls_weighting_details 'w = 1/(\s^2^~F~+0.0001F^2^)'
_refine_ls_weighting_scheme calc
_refine_ls_wR_factor_obs 0.050
_reflns_number_observed 736
_reflns_number_total 767
_reflns_observed_criterion I>=1.96\s(I)
_cod_data_source_file ab1002.cif
_cod_data_source_block ab1002a
_cod_depositor_comments
;
The following automatic conversions were performed:
'_symmetry_cell_setting' value 'Trigonal' changed to 'trigonal' according
to '/home/saulius/struct/CIF-dictionaries/cif_core.dic' dictionary named
'cif_core.dic' version 2.4.1 from 2010-06-29.

Automatic conversion script
Id: cif_fix_enum 1527 2010-12-29 10:47:43Z saulius 

The following automatic conversions were performed:

'_symmetry_cell_setting' value 'Trigonal' changed to 'trigonal'
according to /home/saulius/struct/CIF-dictionaries/cif_core.dic
dictionary named 'cif_core.dic' version 2.4.1 from 2010-06-29.

Automatic conversion script
Id: cif_fix_values 1715 2011-07-08 13:25:40Z adriana 

The following automatic conversions were performed:

'_refine_ls_weighting_scheme' value '1/(\s^2^~F~+0.0001F^2^)' was
changed to 'calc'. New tag '_refine_ls_weighting_details' was
created. The value of the new tag was set to 'w =
1/(\s^2^~F~+0.0001F^2^)'.

Automatic conversion script
Id: cif_fix_values 3143 2015-03-26 13:38:13Z robertas 
;
_cod_original_cell_volume 824.50(10)
_cod_database_code 2000936

loop_
_atom_site_label
_atom_site_fract_x
_atom_site_fract_y
_atom_site_fract_z
_atom_site_U_iso_or_equiv
C(1) .3559(3) .9938(3) .0315(2) .0510(10)
C(2) .5131(2) 1.0377(2) .1012(2) .0420(10)
C(11) .2095(4) 1.0428(5) -.1319(3) .098(2)
C(12) .5039(4) 1.2471(5) -.0916(3) .113(2)
O(1) .2294(2) .8641(2) .0590(2) .0740(10)
O(2) .5957(2) .9710(2) .03370(10) .0550(10)
N(1) .3602(3) 1.0927(3) -.0591(2) .0660(10)
H2 .590(2) 1.158(2) .110(2) ?
H(O2) .717(5) 1.066(5) .037(3) ?
H111 .212 .982 -.217 ?
H112 .123 .985 -.082 ?
H113 .208 1.144 -.158 ?
H121 .600 1.217 -.099 ?
H122 .491 1.284 -.178 ?
H123 .547 1.343 -.019 ?

loop_
_geom_bond_atom_site_label_1
_geom_bond_atom_site_label_2
_geom_bond_distance
C(1) C(2) 1.521(3)
C(1) O(1) 1.244(2)
C(1) N(1) 1.332(4)
C(2) O(2) 1.420(3)
C(11) N(1) 1.477(4)
C(12) N(1) 1.452(4)
C(2) C(2') 1.529(3)
